data_7157648
loop_
_publ_author_name
'Yang, Fazhou'
'Liu, Ziyan'
'Liu, Hao'
'Shangguan, Yu'
'Deng, Hao'
'Huang, Jiaxing'
'Xiao, Yumei'
'Guo, Hongchao'
'Zhang, Cheng'

_publ_section_title
;
 Cu-Catalysed synthesis of benzo[f]indole-2,4,9(3H)-triones by the
 reaction of 2-amino-1,4-napthoquinones with \a-bromocarboxylates.
;
_journal_issue 34
_journal_name_full 'Organic &amp; biomolecular chemistry'
_journal_page_first 6724
_journal_page_last 6731
_journal_paper_doi 10.1039/d0ob00291g
_journal_volume 18
_journal_year 2020
_chemical_formula_moiety 'C20 H15 N O3'
_chemical_formula_sum 'C20 H15 N O3'
_chemical_formula_weight 317.33
_space_group_crystal_system orthorhombic
_space_group_IT_number 61
_space_group_name_Hall '-P 2ac 2ab'
_space_group_name_H-M_alt 'P b c a'
_atom_sites_solution_hydrogens geom
_atom_sites_solution_primary dual
_audit_creation_date 2019-12-11
_audit_creation_method
;
Olex2 1.3-alpha
(compiled Nov 21 2019 18:26:39 for OlexSys, GUI svn.r6003)
;
_audit_update_record
;
2020-02-07 deposited with the CCDC.	2020-07-29 downloaded from the CCDC.
;
_cell_angle_alpha 90
_cell_angle_beta 90
_cell_angle_gamma 90
_cell_formula_units_Z 8
_cell_length_a 13.5094(16)
_cell_length_b 11.0920(9)
_cell_length_c 21.2668(18)
_cell_measurement_reflns_used 2915
_cell_measurement_temperature 293(2)
_cell_measurement_theta_max 26.4000
_cell_measurement_theta_min 3.0420
_cell_volume 3186.8(5)
_computing_cell_refinement 'CrysAlisPro 1.171.38.43f (Rigaku OD, 2015)'
_computing_data_collection 'CrysAlisPro 1.171.38.43f (Rigaku OD, 2015)'
_computing_data_reduction 'CrysAlisPro 1.171.38.43f (Rigaku OD, 2015)'
_computing_molecular_graphics 'Olex2 1.3-alpha (Dolomanov et al., 2009)'
_computing_publication_material 'Olex2 1.3-alpha (Dolomanov et al., 2009)'
_computing_structure_refinement 'SHELXL 2018/3 (Sheldrick, 2015)'
_computing_structure_solution 'SHELXT 2018/2 (Sheldrick, 2018)'
_diffrn_ambient_temperature 293(2)
_diffrn_detector 'CCD plate'
_diffrn_detector_area_resol_mean 5.2684
_diffrn_detector_type AtlasS2
_diffrn_measured_fraction_theta_full 0.999
_diffrn_measured_fraction_theta_max 0.999
_diffrn_measurement_details
;
List of Runs (angles in degrees, time in seconds):

  # Type    Start    End  Width  t~exp~   \w     \q     \k     \f   Frames
#--------------------------------------------------------------------------
  1  \w    -16.00  35.00   1.00    6.00    --   11.74 -57.00-180.00   51
  2  \w    -12.00  66.00   1.00    6.00    --   11.74  57.00 -30.00   78
;
_diffrn_measurement_device 'four-circle diffractometer'
_diffrn_measurement_device_type 'SuperNova, Dual, Cu at zero, AtlasS2'
_diffrn_measurement_method '\w scans'
_diffrn_orient_matrix_type 'CrysAlisPro convention (1999,Acta A55,543-557)'
_diffrn_orient_matrix_UB_11 0.0369303000
_diffrn_orient_matrix_UB_12 0.0151945000
_diffrn_orient_matrix_UB_13 0.0224421000
_diffrn_orient_matrix_UB_21 -0.0343993000
_diffrn_orient_matrix_UB_22 -0.0101067000
_diffrn_orient_matrix_UB_23 0.0246346000
_diffrn_orient_matrix_UB_31 0.0147524000
_diffrn_orient_matrix_UB_32 -0.0612343000
_diffrn_orient_matrix_UB_33 0.0014879000
_diffrn_radiation_monochromator mirror
_diffrn_radiation_probe x-ray
_diffrn_radiation_type 'Mo K\a'
_diffrn_radiation_wavelength 0.71073
_diffrn_reflns_av_R_equivalents 0.0298
_diffrn_reflns_av_unetI/netI 0.0335
_diffrn_reflns_Laue_measured_fraction_full 0.999
_diffrn_reflns_Laue_measured_fraction_max 0.999
_diffrn_reflns_limit_h_max 10
_diffrn_reflns_limit_h_min -16
_diffrn_reflns_limit_k_max 13
_diffrn_reflns_limit_k_min -13
_diffrn_reflns_limit_l_max 24
_diffrn_reflns_limit_l_min -25
_diffrn_reflns_number 8730
_diffrn_reflns_point_group_measured_fraction_full 0.999
_diffrn_reflns_point_group_measured_fraction_max 0.999
_diffrn_reflns_theta_full 24.995
_diffrn_reflns_theta_max 24.995
_diffrn_reflns_theta_min 2.438
_diffrn_source 'micro-focus sealed X-ray tube'
_diffrn_source_type 'SuperNova (Mo) X-ray Source'
_exptl_absorpt_coefficient_mu 0.089
_exptl_absorpt_correction_T_max 1.00000
_exptl_absorpt_correction_T_min 0.83708
_exptl_absorpt_correction_type multi-scan
_exptl_absorpt_process_details
;
CrysAlisPro 1.171.38.43f (Rigaku Oxford Diffraction, 2015)
Empirical absorption correction using spherical harmonics,
 implemented in SCALE3 ABSPACK scaling algorithm.
;
_exptl_crystal_colour yellow
_exptl_crystal_colour_primary yellow
_exptl_crystal_density_diffrn 1.323
_exptl_crystal_description block
_exptl_crystal_F_000 1328
_exptl_crystal_size_max 0.14
_exptl_crystal_size_mid 0.13
_exptl_crystal_size_min 0.12
_refine_diff_density_max 0.142
_refine_diff_density_min -0.198
_refine_diff_density_rms 0.040
_refine_ls_extinction_method none
_refine_ls_goodness_of_fit_ref 1.075
_refine_ls_hydrogen_treatment constr
_refine_ls_matrix_type full
_refine_ls_number_parameters 219
_refine_ls_number_reflns 2800
_refine_ls_number_restraints 0
_refine_ls_restrained_S_all 1.075
_refine_ls_R_factor_all 0.0607
_refine_ls_R_factor_gt 0.0446
_refine_ls_shift/su_max 0.000
_refine_ls_shift/su_mean 0.000
_refine_ls_structure_factor_coef Fsqd
_refine_ls_weighting_details 'w=1/[\s^2^(Fo^2^)+(0.0427P)^2^+0.7449P] where P=(Fo^2^+2Fc^2^)/3'
_refine_ls_weighting_scheme calc
_refine_ls_wR_factor_gt 0.1005
_refine_ls_wR_factor_ref 0.1093
_reflns_Friedel_coverage 0.000
_reflns_number_gt 2199
_reflns_number_total 2800
_reflns_threshold_expression 'I > 2\s(I)'
_cod_data_source_file d0ob00291g2.cif
_cod_data_source_block 3aa
_cod_depositor_comments 'Adding full bibliography for 7157648.cif.'
_cod_database_code 7157648
_shelx_shelxl_version_number 2018/3
_shelx_space_group_comment
;
The symmetry employed for this shelxl refinement is uniquely defined
by the following loop, which should always be used as a source of
symmetry information in preference to the above space-group names.
They are only intended as comments.
;
_reflns_odcompleteness_completeness 99.81
_reflns_odcompleteness_iscentric 1
_reflns_odcompleteness_theta 26.32
_olex2_refinement_description
;
1. Fixed Uiso
 At 1.2 times of:
  All C(H) groups
 At 1.5 times of:
  All C(H,H,H) groups
2.a Aromatic/amide H refined with riding coordinates:
 C5(H5), C2(H2), C14(H14), C18(H18), C4(H4), C3(H3), C17(H17), C15(H15),
 C16(H16)
2.b Idealised Me refined as rotating group:
 C19(H19A,H19B,H19C), C20(H20A,H20B,H20C)
;
_olex2_submission_special_instructions 'No special instructions were received'
_oxdiff_exptl_absorpt_empirical_details
;
Empirical correction (ABSPACK) includes:
- Absorption correction using spherical harmonics
- Frame scaling
;
_oxdiff_exptl_absorpt_empirical_full_max 1.262
_oxdiff_exptl_absorpt_empirical_full_min 0.769

loop_
_space_group_symop_operation_xyz
'x, y, z'
'-x+1/2, -y, z+1/2'
'-x, y+1/2, -z+1/2'
'x+1/2, -y+1/2, -z'
'-x, -y, -z'
'x-1/2, y, -z-1/2'
'x, -y-1/2, z-1/2'
'-x-1/2, y-1/2, z'

loop_
_atom_site_label
_atom_site_type_symbol
_atom_site_fract_x
_atom_site_fract_y
_atom_site_fract_z
_atom_site_U_iso_or_equiv
_atom_site_adp_type
_atom_site_occupancy
_atom_site_site_symmetry_order
_atom_site_calc_flag
_atom_site_refinement_flags_posn
_atom_site_refinement_flags_adp
_atom_site_refinement_flags_occupancy
_atom_site_disorder_assembly
_atom_site_disorder_group
O3 O 0.23521(12) 0.59729(12) 0.48848(6) 0.0571(4) Uani 1 1 d . . . . .
O2 O 0.38840(11) 0.34191(12) 0.29249(6) 0.0558(4) Uani 1 1 d . . . . .
O1 O 0.50197(11) 0.26255(14) 0.52947(6) 0.0603(4) Uani 1 1 d . . . . .
N1 N 0.34392(12) 0.43819(12) 0.50078(6) 0.0377(4) Uani 1 1 d . . . . .
C1 C 0.47632(13) 0.21510(14) 0.36249(8) 0.0335(4) Uani 1 1 d . . . . .
C6 C 0.50045(12) 0.18935(15) 0.42518(8) 0.0330(4) Uani 1 1 d . . . . .
C8 C 0.39197(13) 0.35947(14) 0.45949(8) 0.0331(4) Uani 1 1 d . . . . .
C9 C 0.36918(13) 0.38479(14) 0.39943(7) 0.0337(4) Uani 1 1 d . . . . .
C13 C 0.33918(13) 0.42841(15) 0.56801(8) 0.0351(4) Uani 1 1 d . . . . .
C10 C 0.41011(14) 0.31758(15) 0.34695(8) 0.0364(4) Uani 1 1 d . . . . .
C7 C 0.46703(13) 0.26839(16) 0.47711(8) 0.0367(4) Uani 1 1 d . . . . .
C5 C 0.55801(14) 0.08941(16) 0.43872(9) 0.0418(5) Uani 1 1 d . . . . .
H5 H 0.575393 0.072771 0.480137 0.050 Uiso 1 1 calc R U . . .
C12 C 0.28667(15) 0.51879(16) 0.46625(8) 0.0408(5) Uani 1 1 d . . . . .
C2 C 0.51240(14) 0.14161(16) 0.31530(9) 0.0415(5) Uani 1 1 d . . . . .
H2 H 0.499230 0.160205 0.273488 0.050 Uiso 1 1 calc R U . . .
C14 C 0.35895(15) 0.52786(17) 0.60428(8) 0.0447(5) Uani 1 1 d . . . . .
H14 H 0.376107 0.600707 0.585576 0.054 Uiso 1 1 calc R U . . .
C18 C 0.31253(15) 0.32081(16) 0.59516(8) 0.0438(5) Uani 1 1 d . . . . .
H18 H 0.297309 0.254525 0.570182 0.053 Uiso 1 1 calc R U . . .
C11 C 0.29747(15) 0.48784(15) 0.39668(8) 0.0389(5) Uani 1 1 d . . . . .
C4 C 0.58957(15) 0.01473(17) 0.39127(10) 0.0492(5) Uani 1 1 d . . . . .
H4 H 0.625941 -0.054017 0.400900 0.059 Uiso 1 1 calc R U . . .
C3 C 0.56778(15) 0.04091(17) 0.32973(9) 0.0485(5) Uani 1 1 d . . . . .
H3 H 0.590356 -0.009267 0.297768 0.058 Uiso 1 1 calc R U . . .
C17 C 0.30857(16) 0.31205(19) 0.65940(9) 0.0535(6) Uani 1 1 d . . . . .
H17 H 0.292207 0.238948 0.678121 0.064 Uiso 1 1 calc R U . . .
C15 C 0.35305(16) 0.5184(2) 0.66895(9) 0.0536(6) Uani 1 1 d . . . . .
H15 H 0.365681 0.585286 0.694046 0.064 Uiso 1 1 calc R U . . .
C16 C 0.32860(16) 0.4104(2) 0.69613(9) 0.0552(6) Uani 1 1 d . . . . .
H16 H 0.325600 0.403895 0.739683 0.066 Uiso 1 1 calc R U . . .
C19 C 0.19592(16) 0.44722(19) 0.37280(10) 0.0553(6) Uani 1 1 d . . . . .
H19A H 0.201077 0.423667 0.329490 0.083 Uiso 1 1 calc R U . . .
H19B H 0.149670 0.512530 0.376600 0.083 Uiso 1 1 calc R U . . .
H19C H 0.173314 0.380000 0.397343 0.083 Uiso 1 1 calc R U . . .
C20 C 0.33670(18) 0.59646(17) 0.36046(9) 0.0576(6) Uani 1 1 d . . . . .
H20A H 0.400654 0.618358 0.376491 0.086 Uiso 1 1 calc R U . . .
H20B H 0.291946 0.663010 0.365407 0.086 Uiso 1 1 calc R U . . .
H20C H 0.342203 0.576377 0.316693 0.086 Uiso 1 1 calc R U . . .

loop_
_atom_site_aniso_label
_atom_site_aniso_U_11
_atom_site_aniso_U_22
_atom_site_aniso_U_33
_atom_site_aniso_U_23
_atom_site_aniso_U_13
_atom_site_aniso_U_12
O3 0.0770(11) 0.0488(8) 0.0455(8) -0.0045(7) 0.0026(7) 0.0269(8)
O2 0.0843(12) 0.0552(8) 0.0280(7) -0.0004(6) -0.0050(7) 0.0152(8)
O1 0.0667(10) 0.0807(10) 0.0333(7) -0.0063(7) -0.0111(7) 0.0305(8)
N1 0.0491(10) 0.0368(8) 0.0272(7) -0.0010(6) 0.0008(7) 0.0097(7)
C1 0.0353(10) 0.0329(9) 0.0324(9) -0.0019(8) 0.0028(8) -0.0048(8)
C6 0.0300(10) 0.0345(9) 0.0345(9) -0.0014(8) 0.0029(8) -0.0024(8)
C8 0.0382(11) 0.0316(9) 0.0295(9) -0.0020(7) 0.0013(8) 0.0016(8)
C9 0.0400(11) 0.0326(9) 0.0284(9) 0.0003(7) -0.0008(8) 0.0008(8)
C13 0.0384(11) 0.0383(9) 0.0286(9) -0.0033(8) 0.0004(8) 0.0048(8)
C10 0.0452(11) 0.0359(9) 0.0281(9) 0.0007(8) -0.0011(8) -0.0031(8)
C7 0.0379(11) 0.0418(10) 0.0304(9) 0.0017(8) -0.0014(8) 0.0027(8)
C5 0.0364(11) 0.0441(10) 0.0448(11) 0.0038(9) 0.0012(9) 0.0041(9)
C12 0.0510(13) 0.0348(9) 0.0365(10) -0.0006(8) 0.0007(9) 0.0064(9)
C2 0.0411(12) 0.0466(11) 0.0368(10) -0.0074(9) 0.0051(9) -0.0024(9)
C14 0.0464(13) 0.0457(10) 0.0420(10) -0.0078(9) 0.0013(9) -0.0062(9)
C18 0.0576(13) 0.0375(10) 0.0362(10) -0.0035(9) -0.0013(9) 0.0037(9)
C11 0.0529(13) 0.0330(9) 0.0308(9) 0.0008(8) -0.0041(9) 0.0077(8)
C4 0.0432(13) 0.0437(11) 0.0607(13) -0.0024(10) 0.0053(10) 0.0114(9)
C3 0.0453(13) 0.0476(11) 0.0526(12) -0.0159(10) 0.0090(10) 0.0041(10)
C17 0.0673(15) 0.0547(12) 0.0385(11) 0.0094(10) 0.0058(10) 0.0081(11)
C15 0.0532(14) 0.0670(13) 0.0406(11) -0.0216(11) -0.0034(10) -0.0004(11)
C16 0.0552(15) 0.0808(16) 0.0298(10) -0.0021(11) -0.0010(10) 0.0132(12)
C19 0.0545(14) 0.0519(12) 0.0597(13) -0.0059(10) -0.0129(11) 0.0150(11)
C20 0.0904(18) 0.0396(11) 0.0427(11) 0.0073(9) 0.0013(12) 0.0039(11)

loop_
_atom_type_symbol
_atom_type_description
_atom_type_scat_dispersion_real
_atom_type_scat_dispersion_imag
_atom_type_scat_source
C C 0.0033 0.0016 'International Tables Vol C Tables 4.2.6.8 and 6.1.1.4'
H H 0.0000 0.0000 'International Tables Vol C Tables 4.2.6.8 and 6.1.1.4'
N N 0.0061 0.0033 'International Tables Vol C Tables 4.2.6.8 and 6.1.1.4'
O O 0.0106 0.0060 'International Tables Vol C Tables 4.2.6.8 and 6.1.1.4'

loop_
_geom_angle_atom_site_label_1
_geom_angle_atom_site_label_2
_geom_angle_atom_site_label_3
_geom_angle
_geom_angle_site_symmetry_1
_geom_angle_site_symmetry_3
_geom_angle_publ_flag
C8 N1 C13 126.81(14) . . ?
C12 N1 C8 109.12(13) . . ?
C12 N1 C13 123.33(14) . . ?
C6 C1 C10 120.53(15) . . ?
C2 C1 C6 119.24(16) . . ?
C2 C1 C10 120.20(15) . . ?
C1 C6 C7 121.19(15) . . ?
C5 C6 C1 119.45(16) . . ?
C5 C6 C7 119.35(16) . . ?
N1 C8 C7 125.83(15) . . ?
C9 C8 N1 111.11(15) . . ?
C9 C8 C7 122.73(16) . . ?
C8 C9 C10 122.43(16) . . ?
C8 C9 C11 110.15(15) . . ?
C10 C9 C11 127.42(15) . . ?
C14 C13 N1 119.37(16) . . ?
C14 C13 C18 120.87(17) . . ?
C18 C13 N1 119.73(15) . . ?
O2 C10 C1 121.57(16) . . ?
O2 C10 C9 121.51(17) . . ?
C9 C10 C1 116.87(14) . . ?
O1 C7 C6 122.37(16) . . ?
O1 C7 C8 122.45(16) . . ?
C8 C7 C6 115.10(15) . . ?
C6 C5 H5 119.9 . . ?
C4 C5 C6 120.29(18) . . ?
C4 C5 H5 119.9 . . ?
O3 C12 N1 125.11(16) . . ?
O3 C12 C11 126.55(17) . . ?
N1 C12 C11 108.30(14) . . ?
C1 C2 H2 119.7 . . ?
C3 C2 C1 120.51(17) . . ?
C3 C2 H2 119.7 . . ?
C13 C14 H14 120.4 . . ?
C13 C14 C15 119.15(18) . . ?
C15 C14 H14 120.4 . . ?
C13 C18 H18 120.3 . . ?
C17 C18 C13 119.38(17) . . ?
C17 C18 H18 120.3 . . ?
C9 C11 C12 101.28(14) . . ?
C9 C11 C19 111.57(15) . . ?
C9 C11 C20 113.42(17) . . ?
C12 C11 C19 107.59(16) . . ?
C20 C11 C12 110.19(14) . . ?
C20 C11 C19 112.11(16) . . ?
C5 C4 H4 119.8 . . ?
C3 C4 C5 120.43(18) . . ?
C3 C4 H4 119.8 . . ?
C2 C3 H3 120.0 . . ?
C4 C3 C2 120.00(17) . . ?
C4 C3 H3 120.0 . . ?
C18 C17 H17 119.8 . . ?
C16 C17 C18 120.31(19) . . ?
C16 C17 H17 119.8 . . ?
C14 C15 H15 120.0 . . ?
C16 C15 C14 120.02(18) . . ?
C16 C15 H15 120.0 . . ?
C17 C16 C15 120.24(18) . . ?
C17 C16 H16 119.9 . . ?
C15 C16 H16 119.9 . . ?
C11 C19 H19A 109.5 . . ?
C11 C19 H19B 109.5 . . ?
C11 C19 H19C 109.5 . . ?
H19A C19 H19B 109.5 . . ?
H19A C19 H19C 109.5 . . ?
H19B C19 H19C 109.5 . . ?
C11 C20 H20A 109.5 . . ?
C11 C20 H20B 109.5 . . ?
C11 C20 H20C 109.5 . . ?
H20A C20 H20B 109.5 . . ?
H20A C20 H20C 109.5 . . ?
H20B C20 H20C 109.5 . . ?

loop_
_geom_bond_atom_site_label_1
_geom_bond_atom_site_label_2
_geom_bond_distance
_geom_bond_site_symmetry_2
_geom_bond_publ_flag
O3 C12 1.210(2) . ?
O2 C10 1.2249(19) . ?
O1 C7 1.211(2) . ?
N1 C8 1.398(2) . ?
N1 C13 1.435(2) . ?
N1 C12 1.392(2) . ?
C1 C6 1.402(2) . ?
C1 C10 1.484(2) . ?
C1 C2 1.382(2) . ?
C6 C7 1.481(2) . ?
C6 C5 1.384(2) . ?
C8 C9 1.344(2) . ?
C8 C7 1.480(2) . ?
C9 C10 1.451(2) . ?
C9 C11 1.499(2) . ?
C13 C14 1.372(2) . ?
C13 C18 1.374(2) . ?
C5 H5 0.9300 . ?
C5 C4 1.373(3) . ?
C12 C11 1.526(2) . ?
C2 H2 0.9300 . ?
C2 C3 1.379(3) . ?
C14 H14 0.9300 . ?
C14 C15 1.382(3) . ?
C18 H18 0.9300 . ?
C18 C17 1.371(3) . ?
C11 C19 1.531(3) . ?
C11 C20 1.525(3) . ?
C4 H4 0.9300 . ?
C4 C3 1.373(3) . ?
C3 H3 0.9300 . ?
C17 H17 0.9300 . ?
C17 C16 1.368(3) . ?
C15 H15 0.9300 . ?
C15 C16 1.370(3) . ?
C16 H16 0.9300 . ?
C19 H19A 0.9600 . ?
C19 H19B 0.9600 . ?
C19 H19C 0.9600 . ?
C20 H20A 0.9600 . ?
C20 H20B 0.9600 . ?
C20 H20C 0.9600 . ?

loop_
_geom_torsion_atom_site_label_1
_geom_torsion_atom_site_label_2
_geom_torsion_atom_site_label_3
_geom_torsion_atom_site_label_4
_geom_torsion
_geom_torsion_site_symmetry_1
_geom_torsion_site_symmetry_2
_geom_torsion_site_symmetry_3
_geom_torsion_site_symmetry_4
_geom_torsion_publ_flag
O3 C12 C11 C9 -179.67(19) . . . . ?
O3 C12 C11 C19 -62.5(2) . . . . ?
O3 C12 C11 C20 60.0(3) . . . . ?
N1 C8 C9 C10 179.20(16) . . . . ?
N1 C8 C9 C11 -1.3(2) . . . . ?
N1 C8 C7 O1 -8.2(3) . . . . ?
N1 C8 C7 C6 175.10(16) . . . . ?
N1 C13 C14 C15 179.18(18) . . . . ?
N1 C13 C18 C17 179.73(18) . . . . ?
N1 C12 C11 C9 -1.69(19) . . . . ?
N1 C12 C11 C19 115.47(17) . . . . ?
N1 C12 C11 C20 -122.03(17) . . . . ?
C1 C6 C7 O1 -165.21(18) . . . . ?
C1 C6 C7 C8 11.5(2) . . . . ?
C1 C6 C5 C4 -1.3(3) . . . . ?
C1 C2 C3 C4 -1.7(3) . . . . ?
C6 C1 C10 O2 179.71(17) . . . . ?
C6 C1 C10 C9 -2.6(2) . . . . ?
C6 C1 C2 C3 2.9(3) . . . . ?
C6 C5 C4 C3 2.6(3) . . . . ?
C8 N1 C13 C14 132.43(19) . . . . ?
C8 N1 C13 C18 -49.2(3) . . . . ?
C8 N1 C12 O3 179.05(19) . . . . ?
C8 N1 C12 C11 1.0(2) . . . . ?
C8 C9 C10 O2 179.93(18) . . . . ?
C8 C9 C10 C1 2.3(3) . . . . ?
C8 C9 C11 C12 1.8(2) . . . . ?
C8 C9 C11 C19 -112.39(18) . . . . ?
C8 C9 C11 C20 119.85(17) . . . . ?
C9 C8 C7 O1 164.60(19) . . . . ?
C9 C8 C7 C6 -12.1(2) . . . . ?
C13 N1 C8 C9 170.56(17) . . . . ?
C13 N1 C8 C7 -15.9(3) . . . . ?
C13 N1 C12 O3 8.3(3) . . . . ?
C13 N1 C12 C11 -169.76(16) . . . . ?
C13 C14 C15 C16 0.6(3) . . . . ?
C13 C18 C17 C16 1.6(3) . . . . ?
C10 C1 C6 C7 -4.6(3) . . . . ?
C10 C1 C6 C5 176.53(16) . . . . ?
C10 C1 C2 C3 -175.06(17) . . . . ?
C10 C9 C11 C12 -178.75(17) . . . . ?
C10 C9 C11 C19 67.0(2) . . . . ?
C10 C9 C11 C20 -60.7(2) . . . . ?
C7 C6 C5 C4 179.82(17) . . . . ?
C7 C8 C9 C10 5.5(3) . . . . ?
C7 C8 C9 C11 -175.08(16) . . . . ?
C5 C6 C7 O1 13.7(3) . . . . ?
C5 C6 C7 C8 -169.64(16) . . . . ?
C5 C4 C3 C2 -1.1(3) . . . . ?
C12 N1 C8 C9 0.2(2) . . . . ?
C12 N1 C8 C7 173.67(17) . . . . ?
C12 N1 C13 C14 -58.4(3) . . . . ?
C12 N1 C13 C18 119.9(2) . . . . ?
C2 C1 C6 C7 177.41(16) . . . . ?
C2 C1 C6 C5 -1.4(3) . . . . ?
C2 C1 C10 O2 -2.3(3) . . . . ?
C2 C1 C10 C9 175.36(16) . . . . ?
C14 C13 C18 C17 -1.9(3) . . . . ?
C14 C15 C16 C17 -0.9(3) . . . . ?
C18 C13 C14 C15 0.8(3) . . . . ?
C18 C17 C16 C15 -0.2(3) . . . . ?
C11 C9 C10 O2 0.6(3) . . . . ?
C11 C9 C10 C1 -177.11(16) . . . . ?
